data_4300305
loop_
_publ_author_name
'Aucott, Stephen M.'
'Kilian, Petr'
'Milton, Heather L.'
'Robertson, Stuart D.'
'Slawin, Alexandra M. Z.'
'Woollins, J. Derek'

_publ_section_title
;
 Bis(Cyclopentadienyl)Titanium Complexes of Naphthalene--1,8-Dithiolates,
 Biphenyl 2,2'-Dithiolates, and Related Ligands
;
_journal_coden_ASTM INOCAJ
_journal_issue 8
_journal_name_full 'Inorganic Chemistry'
_journal_page_first 2710
_journal_page_last 2718
_journal_paper_doi 10.1021/ic048483l
_journal_volume 44
_journal_year 2005
_chemical_formula_sum 'C23.5 H20 O2 S2 Ti'
_chemical_formula_weight 446.42
_space_group_IT_number 15
_symmetry_cell_setting monoclinic
_symmetry_space_group_name_Hall '-C 2yc'
_symmetry_space_group_name_H-M 'C 1 2/c 1'
_cell_angle_alpha 90.00
_cell_angle_beta 105.689(7)
_cell_angle_gamma 90.00
_cell_formula_units_Z 8
_cell_length_a 22.998(5)
_cell_length_b 12.703(3)
_cell_length_c 14.269(3)
_cell_measurement_temperature 80(2)
_cell_volume 4013.3(14)
_diffrn_ambient_temperature 80(2)
_exptl_crystal_density_diffrn 1.478
_cod_duplicate_entry 4300850
_cod_depositor_comments
;
The following automatic conversions were performed:
'_symmetry_cell_setting' value 'Monoclinic' changed to 'monoclinic'
according to '/home/saulius/struct/CIF-dictionaries/cif_core.dic'
dictionary named 'cif_core.dic' version 2.4.1 from 2010-06-29.

Automatic conversion script
Id: cif_fix_enum 1527 2010-12-29 10:47:43Z saulius 
;
_cod_original_sg_symbol_H-M 'C 2/c'
_cod_original_formula_sum 'C23.50 H20 O2 S2 Ti'
_cod_database_code 4300305

loop_
_symmetry_equiv_pos_as_xyz
'x, y, z'
'-x, y, -z+1/2'
'x+1/2, y+1/2, z'
'-x+1/2, y+1/2, -z+1/2'
'-x, -y, -z'
'x, -y, z-1/2'
'-x+1/2, -y+1/2, -z'
'x+1/2, -y+1/2, z-1/2'

loop_
_atom_site_label
_atom_site_type_symbol
_atom_site_fract_x
_atom_site_fract_y
_atom_site_fract_z
_atom_site_U_iso_or_equiv
_atom_site_adp_type
_atom_site_occupancy
_atom_site_symmetry_multiplicity
_atom_site_calc_flag
_atom_site_refinement_flags
_atom_site_disorder_assembly
_atom_site_disorder_group
Ti1 Ti 0.69748(3) 0.77787(4) 0.22363(4) 0.03032(19) Uani 1 1 d . . .
O1 O 0.66966(10) 0.89395(15) 0.29256(14) 0.0388(6) Uani 1 1 d . . .
S1 S 0.70128(4) 0.91147(6) 0.40450(6) 0.0404(3) Uani 1 1 d . . .
O2 O 0.69712(12) 1.02537(16) 0.42358(17) 0.0592(7) Uani 1 1 d . . .
C1 C 0.64121(14) 0.8543(2) 0.4509(2) 0.0343(8) Uani 1 1 d . . .
C2 C 0.61367(18) 0.9247(3) 0.4973(3) 0.0530(10) Uani 1 1 d . . .
H2A H 0.6276 0.9955 0.5044 0.064 Uiso 1 1 calc R . .
C3 C 0.56552(17) 0.8956(3) 0.5345(3) 0.0563(11) Uani 1 1 d . . .
H3A H 0.5475 0.9465 0.5666 0.068 Uiso 1 1 calc R . .
C4 C 0.54467(16) 0.7962(3) 0.5250(2) 0.0466(9) Uani 1 1 d . . .
H4A H 0.5113 0.7775 0.5488 0.056 Uiso 1 1 calc R . .
C5 C 0.57226(14) 0.7199(3) 0.4797(2) 0.0369(8) Uani 1 1 d . . .
C6 C 0.55026(16) 0.6160(3) 0.4729(3) 0.0528(10) Uani 1 1 d . . .
H6A H 0.5157 0.6003 0.4947 0.063 Uiso 1 1 calc R . .
C7 C 0.57765(18) 0.5377(3) 0.4355(3) 0.0596(11) Uani 1 1 d . . .
H7A H 0.5626 0.4678 0.4320 0.072 Uiso 1 1 calc R . .
C8 C 0.62765(17) 0.5608(3) 0.4025(3) 0.0500(10) Uani 1 1 d . . .
H8A H 0.6467 0.5053 0.3774 0.060 Uiso 1 1 calc R . .
C9 C 0.65071(14) 0.6612(2) 0.4049(2) 0.0347(8) Uani 1 1 d . . .
S9 S 0.71845(4) 0.67541(6) 0.36960(6) 0.0370(2) Uani 1 1 d . . .
C10 C 0.62258(14) 0.7455(2) 0.4435(2) 0.0317(8) Uani 1 1 d . . .
C11 C 0.79937(16) 0.7229(3) 0.2419(3) 0.0568(11) Uani 1 1 d . . .
H11A H 0.8116 0.6540 0.2648 0.068 Uiso 1 1 calc R . .
C12 C 0.77562(16) 0.7521(3) 0.1462(3) 0.0509(10) Uani 1 1 d . . .
H12A H 0.7695 0.7069 0.0913 0.061 Uiso 1 1 calc R . .
C13 C 0.76202(15) 0.8591(3) 0.1434(3) 0.0464(9) Uani 1 1 d . . .
H13A H 0.7440 0.8992 0.0868 0.056 Uiso 1 1 calc R . .
C14 C 0.77960(16) 0.8970(3) 0.2387(3) 0.0504(10) Uani 1 1 d . . .
H14A H 0.7765 0.9677 0.2584 0.061 Uiso 1 1 calc R . .
C15 C 0.80228(16) 0.8132(4) 0.2994(3) 0.0557(11) Uani 1 1 d . . .
H15A H 0.8173 0.8163 0.3682 0.067 Uiso 1 1 calc R . .
C16 C 0.62281(17) 0.6437(3) 0.1658(3) 0.0539(10) Uani 1 1 d . . .
H16A H 0.6242 0.5788 0.1994 0.065 Uiso 1 1 calc R . .
C17 C 0.65046(18) 0.6652(3) 0.0918(3) 0.0595(11) Uani 1 1 d . . .
H17A H 0.6747 0.6178 0.0674 0.071 Uiso 1 1 calc R . .
C18 C 0.63625(18) 0.7685(3) 0.0600(3) 0.0534(10) Uani 1 1 d . . .
H18A H 0.6484 0.8032 0.0094 0.064 Uiso 1 1 calc R . .
C19 C 0.60109(16) 0.8111(3) 0.1158(3) 0.0498(10) Uani 1 1 d . . .
H19A H 0.5854 0.8807 0.1101 0.060 Uiso 1 1 calc R . .
C20 C 0.59264(15) 0.7351(3) 0.1814(3) 0.0464(9) Uani 1 1 d . . .
H20A H 0.5704 0.7437 0.2281 0.056 Uiso 1 1 calc R . .
C21 C 0.5000 1.0139(5) 0.7500 0.085(2) Uani 1 2 d S . .
H21A H 0.4658 1.0396 0.6980 0.128 Uiso 0.50 1 calc PR . .
H21B H 0.5378 1.0396 0.7391 0.128 Uiso 0.50 1 calc PR . .
H21C H 0.4964 1.0396 0.8129 0.128 Uiso 0.50 1 calc PR . .
C22 C 0.5000 0.8981(5) 0.7500 0.0590(15) Uani 1 2 d S . .
C23 C 0.44773(18) 0.8423(4) 0.7115(3) 0.0600(11) Uani 1 1 d . . .
H23A H 0.4112 0.8793 0.6843 0.072 Uiso 1 1 calc R . .
C24 C 0.44739(19) 0.7346(4) 0.7117(3) 0.0687(12) Uani 1 1 d . . .
H24A H 0.4107 0.6978 0.6852 0.082 Uiso 1 1 calc R . .
C25 C 0.5000 0.6790(5) 0.7500 0.0730(18) Uani 1 2 d S . .
H25A H 0.5000 0.6043 0.7500 0.088 Uiso 1 2 calc SR . .

loop_
_atom_site_aniso_label
_atom_site_aniso_U_11
_atom_site_aniso_U_22
_atom_site_aniso_U_33
_atom_site_aniso_U_23
_atom_site_aniso_U_13
_atom_site_aniso_U_12
Ti1 0.0306(4) 0.0345(4) 0.0274(3) 0.0021(3) 0.0104(3) 0.0011(3)
O1 0.0460(15) 0.0393(13) 0.0327(13) 0.0018(10) 0.0135(11) 0.0056(10)
S1 0.0479(6) 0.0394(5) 0.0374(5) -0.0053(4) 0.0174(5) -0.0096(4)
O2 0.090(2) 0.0350(14) 0.0607(17) -0.0140(12) 0.0345(15) -0.0191(13)
C1 0.035(2) 0.042(2) 0.0263(18) -0.0009(16) 0.0092(16) 0.0006(16)
C2 0.068(3) 0.046(2) 0.052(2) -0.0125(19) 0.029(2) -0.007(2)
C3 0.062(3) 0.060(3) 0.058(3) -0.008(2) 0.035(2) 0.012(2)
C4 0.036(2) 0.062(3) 0.047(2) 0.0041(19) 0.0207(19) 0.0030(19)
C5 0.029(2) 0.046(2) 0.037(2) 0.0082(17) 0.0114(16) 0.0062(17)
C6 0.043(2) 0.057(3) 0.066(3) 0.010(2) 0.028(2) -0.0085(19)
C7 0.063(3) 0.042(2) 0.084(3) 0.000(2) 0.039(2) -0.013(2)
C8 0.058(3) 0.034(2) 0.068(3) 0.0065(18) 0.035(2) 0.0010(18)
C9 0.032(2) 0.039(2) 0.0348(19) 0.0062(16) 0.0111(16) 0.0036(16)
S9 0.0320(5) 0.0423(5) 0.0399(5) 0.0099(4) 0.0152(4) 0.0066(4)
C10 0.0285(19) 0.040(2) 0.0266(18) 0.0031(15) 0.0079(15) 0.0003(15)
C11 0.038(2) 0.061(3) 0.081(3) 0.030(3) 0.033(2) 0.013(2)
C12 0.050(3) 0.062(3) 0.052(3) -0.005(2) 0.033(2) -0.0002(19)
C13 0.047(2) 0.056(3) 0.043(2) 0.0163(19) 0.024(2) 0.0001(19)
C14 0.049(3) 0.047(2) 0.064(3) -0.009(2) 0.030(2) -0.0200(19)
C15 0.031(2) 0.096(3) 0.038(2) 0.015(2) 0.0073(19) -0.015(2)
C16 0.053(3) 0.048(2) 0.053(3) -0.005(2) 0.003(2) -0.013(2)
C17 0.063(3) 0.068(3) 0.045(2) -0.023(2) 0.011(2) -0.006(2)
C18 0.060(3) 0.069(3) 0.028(2) 0.006(2) 0.0055(19) -0.004(2)
C19 0.038(2) 0.065(3) 0.039(2) 0.006(2) -0.0020(19) 0.0074(19)
C20 0.031(2) 0.064(3) 0.041(2) -0.004(2) 0.0048(17) -0.0087(19)
C21 0.102(6) 0.093(5) 0.072(5) 0.000 0.041(4) 0.000
C22 0.057(4) 0.083(5) 0.043(3) 0.000 0.025(3) 0.000
C23 0.041(3) 0.091(3) 0.051(3) -0.003(2) 0.018(2) -0.001(2)
C24 0.047(3) 0.104(4) 0.057(3) -0.008(3) 0.017(2) -0.003(3)
C25 0.075(5) 0.081(4) 0.067(4) 0.000 0.026(4) 0.000

loop_
_geom_bond_atom_site_label_1
_geom_bond_atom_site_label_2
_geom_bond_distance
_geom_bond_site_symmetry_2
_geom_bond_publ_flag
Ti1 O1 1.973(2) . ?
Ti1 C13 2.345(3) . ?
Ti1 C19 2.370(3) . ?
Ti1 C12 2.373(4) . ?
Ti1 C17 2.378(3) . ?
Ti1 C18 2.381(3) . ?
Ti1 C14 2.384(3) . ?
Ti1 C20 2.385(3) . ?
Ti1 C11 2.391(4) . ?
Ti1 S9 2.3920(10) . ?
Ti1 C15 2.402(4) . ?
Ti1 C16 2.402(4) . ?
O1 S1 1.582(2) . ?
S1 O2 1.480(2) . ?
S1 C1 1.836(3) . ?
C1 C2 1.366(4) . ?
C1 C10 1.442(4) . ?
C2 C3 1.401(5) . ?
C2 H2A 0.9500 . ?
C3 C4 1.345(5) . ?
C3 H3A 0.9500 . ?
C4 C5 1.407(4) . ?
C4 H4A 0.9500 . ?
C5 C6 1.407(4) . ?
C5 C10 1.427(4) . ?
C6 C7 1.361(5) . ?
C6 H6A 0.9500 . ?
C7 C8 1.386(5) . ?
C7 H7A 0.9500 . ?
C8 C9 1.379(4) . ?
C8 H8A 0.9500 . ?
C9 C10 1.436(4) . ?
C9 S9 1.771(3) . ?
C11 C12 1.378(5) . ?
C11 C15 1.401(5) . ?
C11 H11A 0.9500 . ?
C12 C13 1.393(5) . ?
C12 H12A 0.9500 . ?
C13 C14 1.395(5) . ?
C13 H13A 0.9500 . ?
C14 C15 1.382(5) . ?
C14 H14A 0.9500 . ?
C15 H15A 0.9500 . ?
C16 C17 1.398(5) . ?
C16 C20 1.401(5) . ?
C16 H16A 0.9500 . ?
C17 C18 1.398(5) . ?
C17 H17A 0.9500 . ?
C18 C19 1.388(5) . ?
C18 H18A 0.9500 . ?
C19 C20 1.395(5) . ?
C19 H19A 0.9500 . ?
C20 H20A 0.9500 . ?
C21 C22 1.471(7) . ?
C21 H21A 0.9800 . ?
C21 H21B 0.9800 . ?
C21 H21C 0.9800 . ?
C22 C23 1.376(5) . ?
C22 C23 1.376(5) 2_656 ?
C23 C24 1.369(5) . ?
C23 H23A 0.9500 . ?
C24 C25 1.379(5) . ?
C24 H24A 0.9500 . ?
C25 C24 1.379(5) 2_656 ?
C25 H25A 0.9500 . ?
